data_7155983
loop_
_publ_author_name
'Alhifthi, Amani'
'Harris, Benjamin L.'
'Goerigk, Lars'
'White, Jonathan'
'Williams, Spencer J.'

_publ_section_title
;
 Structure-reactivity correlations of the abnormal Beckmann reaction of
 dihydrolevoglucosenone oxime
;
_journal_name_full 'Organic &amp; Biomolecular Chemistry'
_journal_paper_doi 10.1039/C7OB02499A
_journal_year 2017
_chemical_absolute_configuration rmad
_chemical_formula_sum 'C12 H12 N2 O5'
_chemical_formula_weight 264.24
_space_group_crystal_system orthorhombic
_space_group_IT_number 19
_space_group_name_Hall 'P 2ac 2ab'
_space_group_name_H-M_alt 'P 21 21 21'
_symmetry_space_group_name_Hall 'P 2ac 2ab'
_symmetry_space_group_name_H-M 'P 21 21 21'
_atom_sites_solution_hydrogens geom
_audit_creation_method SHELXL-2016/6
_audit_update_record
;
2017-10-06 deposited with the CCDC.
2017-11-14 downloaded from the CCDC.
;
_cell_angle_alpha 90
_cell_angle_beta 90
_cell_angle_gamma 90
_cell_formula_units_Z 4
_cell_length_a 6.7738(2)
_cell_length_b 11.4773(3)
_cell_length_c 14.8982(4)
_cell_measurement_reflns_used 3192
_cell_measurement_temperature 130.00(10)
_cell_measurement_theta_max 76.1760
_cell_measurement_theta_min 4.8530
_cell_volume 1158.26(6)
_computing_cell_refinement 'CrysAlisPro 1.171.38.43 (Rigaku OD, 2015)'
_computing_data_collection 'CrysAlisPro 1.171.38.43 (Rigaku OD, 2015)'
_computing_data_reduction 'CrysAlisPro 1.171.38.43 (Rigaku OD, 2015)'
_computing_structure_refinement 'SHELXL-2016/6 (Sheldrick, 2016)'
_computing_structure_solution shelxt
_diffrn_ambient_environment N~2~
_diffrn_ambient_temperature 130.00(10)
_diffrn_detector 'CCD plate'
_diffrn_detector_type Atlas
_diffrn_measured_fraction_theta_full 1.000
_diffrn_measured_fraction_theta_max 0.990
_diffrn_measurement_device 'four-circle diffractometer'
_diffrn_measurement_device_type 'SuperNova, Dual, Cu at zero, Atlas'
_diffrn_measurement_method '\w scans'
_diffrn_radiation_monochromator mirror
_diffrn_radiation_probe x-ray
_diffrn_radiation_type 'Cu K\a'
_diffrn_radiation_wavelength 1.54184
_diffrn_reflns_av_R_equivalents 0.0262
_diffrn_reflns_av_unetI/netI 0.0257
_diffrn_reflns_Laue_measured_fraction_full 1.000
_diffrn_reflns_Laue_measured_fraction_max 0.990
_diffrn_reflns_limit_h_max 8
_diffrn_reflns_limit_h_min -8
_diffrn_reflns_limit_k_max 14
_diffrn_reflns_limit_k_min -14
_diffrn_reflns_limit_l_max 12
_diffrn_reflns_limit_l_min -18
_diffrn_reflns_number 6221
_diffrn_reflns_point_group_measured_fraction_full 0.969
_diffrn_reflns_point_group_measured_fraction_max 0.930
_diffrn_reflns_theta_full 67.684
_diffrn_reflns_theta_max 76.976
_diffrn_reflns_theta_min 4.864
_diffrn_source 'micro-focus sealed X-ray tube'
_diffrn_source_type 'SuperNova (Cu) X-ray Source'
_exptl_absorpt_coefficient_mu 1.020
_exptl_absorpt_correction_T_max 1.00000
_exptl_absorpt_correction_T_min 0.77639
_exptl_absorpt_correction_type multi-scan
_exptl_absorpt_process_details
;
CrysAlisPro 1.171.38.43 (Rigaku Oxford Diffraction, 2015)
Empirical absorption correction using spherical harmonics,
 implemented in SCALE3 ABSPACK scaling algorithm.
;
_exptl_crystal_colour colourless
_exptl_crystal_density_diffrn 1.515
_exptl_crystal_description rod
_exptl_crystal_F_000 552
_exptl_crystal_size_max 0.407
_exptl_crystal_size_mid 0.159
_exptl_crystal_size_min 0.071
_refine_diff_density_max 0.163
_refine_diff_density_min -0.285
_refine_diff_density_rms 0.070
_refine_ls_abs_structure_details
;
 Flack x determined using 781 quotients [(I+)-(I-)]/[(I+)+(I-)]
 (Parsons, Flack and Wagner, Acta Cryst. B69 (2013) 249-259).
;
_refine_ls_abs_structure_Flack -0.17(14)
_refine_ls_extinction_method none
_refine_ls_goodness_of_fit_ref 1.068
_refine_ls_hydrogen_treatment constr
_refine_ls_matrix_type full
_refine_ls_number_parameters 172
_refine_ls_number_reflns 2287
_refine_ls_number_restraints 0
_refine_ls_restrained_S_all 1.068
_refine_ls_R_factor_all 0.0330
_refine_ls_R_factor_gt 0.0298
_refine_ls_shift/su_max 0.000
_refine_ls_shift/su_mean 0.000
_refine_ls_structure_factor_coef Fsqd
_refine_ls_weighting_details 'w=1/[\s^2^(Fo^2^)+(0.0478P)^2^+0.0277P] where P=(Fo^2^+2Fc^2^)/3'
_refine_ls_weighting_scheme calc
_refine_ls_wR_factor_gt 0.0759
_refine_ls_wR_factor_ref 0.0795
_reflns_Friedel_coverage 0.606
_reflns_Friedel_fraction_full 0.925
_reflns_Friedel_fraction_max 0.845
_reflns_number_gt 2133
_reflns_number_total 2287
_reflns_threshold_expression 'I > 2\s(I)'
_cod_data_source_file c7ob02499a2.cif
_cod_data_source_block cmpd4
_cod_database_code 7155983
_shelx_shelxl_version_number 2016/6
_shelx_space_group_comment
;
The symmetry employed for this shelxl refinement is uniquely defined
by the following loop, which should always be used as a source of
symmetry information in preference to the above space-group names.
They are only intended as comments.
;
_oxdiff_exptl_absorpt_empirical_full_min 0.684
_oxdiff_exptl_absorpt_empirical_full_max 1.232
_oxdiff_exptl_absorpt_empirical_details
;
Empirical correction (ABSPACK) includes:
- Absorption correction using spherical harmonics
- Frame scaling
;

loop_
_space_group_symop_operation_xyz
'x, y, z'
'-x+1/2, -y, z+1/2'
'-x, y+1/2, -z+1/2'
'x+1/2, -y+1/2, -z'

loop_
_atom_site_label
_atom_site_type_symbol
_atom_site_fract_x
_atom_site_fract_y
_atom_site_fract_z
_atom_site_U_iso_or_equiv
_atom_site_adp_type
_atom_site_occupancy
_atom_site_site_symmetry_order
_atom_site_calc_flag
_atom_site_refinement_flags_posn
_atom_site_refinement_flags_adp
C1 C 0.6069(3) 0.32553(17) 0.69337(12) 0.0237(4) Uani 1 1 d . .
H1 H 0.682425 0.389033 0.723910 0.028 Uiso 1 1 calc R U
C2 C 0.5177(3) 0.36800(15) 0.60622(12) 0.0195(4) Uani 1 1 d . .
C3 C 0.3965(3) 0.28010(16) 0.55605(12) 0.0208(4) Uani 1 1 d . .
H3A H 0.483949 0.231930 0.517891 0.025 Uiso 1 1 calc R U
H3B H 0.301599 0.320887 0.516449 0.025 Uiso 1 1 calc R U
C4 C 0.2832(3) 0.20105(17) 0.62170(14) 0.0250(4) Uani 1 1 d . .
H4A H 0.159359 0.240131 0.640056 0.030 Uiso 1 1 calc R U
H4B H 0.247801 0.127432 0.591053 0.030 Uiso 1 1 calc R U
C5 C 0.4055(3) 0.17375(17) 0.70459(13) 0.0252(4) Uani 1 1 d . .
H5 H 0.332159 0.120815 0.746182 0.030 Uiso 1 1 calc R U
C6 C 0.6105(3) 0.12570(17) 0.68386(14) 0.0271(4) Uani 1 1 d . .
H6A H 0.659183 0.076370 0.733674 0.032 Uiso 1 1 calc R U
H6B H 0.609320 0.079153 0.627914 0.032 Uiso 1 1 calc R U
C7 C 0.4928(3) 0.61437(15) 0.47658(11) 0.0182(3) Uani 1 1 d . .
C8 C 0.4991(3) 0.70215(15) 0.54084(11) 0.0195(3) Uani 1 1 d . .
H8 H 0.500439 0.683545 0.602975 0.023 Uiso 1 1 calc R U
C9 C 0.5033(3) 0.81692(15) 0.51281(12) 0.0198(3) Uani 1 1 d . .
H9 H 0.507565 0.878445 0.555429 0.024 Uiso 1 1 calc R U
C10 C 0.5013(3) 0.84103(14) 0.42149(12) 0.0191(3) Uani 1 1 d . .
C11 C 0.4961(3) 0.75404(15) 0.35732(11) 0.0202(4) Uani 1 1 d . .
H11 H 0.496268 0.772898 0.295228 0.024 Uiso 1 1 calc R U
C12 C 0.4907(3) 0.63939(15) 0.38503(12) 0.0203(4) Uani 1 1 d . .
H12 H 0.485522 0.578163 0.342187 0.024 Uiso 1 1 calc R U
N1 N 0.5597(2) 0.47248(14) 0.58470(10) 0.0213(3) Uani 1 1 d . .
N2 N 0.5069(2) 0.96230(13) 0.39276(11) 0.0234(3) Uani 1 1 d . .
O1 O 0.48005(19) 0.49825(10) 0.49756(8) 0.0217(3) Uani 1 1 d . .
O2 O 0.4982(2) 0.98361(12) 0.31145(9) 0.0330(3) Uani 1 1 d . .
O3 O 0.5184(2) 1.03904(12) 0.45022(10) 0.0341(4) Uani 1 1 d . .
O5 O 0.4557(2) 0.28282(12) 0.74882(8) 0.0264(3) Uani 1 1 d . .
O6 O 0.73114(19) 0.22868(12) 0.67371(10) 0.0263(3) Uani 1 1 d . .

loop_
_atom_site_aniso_label
_atom_site_aniso_U_11
_atom_site_aniso_U_22
_atom_site_aniso_U_33
_atom_site_aniso_U_23
_atom_site_aniso_U_13
_atom_site_aniso_U_12
C1 0.0282(9) 0.0239(8) 0.0190(9) 0.0031(8) -0.0048(8) -0.0024(7)
C2 0.0200(8) 0.0231(8) 0.0155(8) -0.0001(7) 0.0002(7) 0.0001(7)
C3 0.0226(8) 0.0234(8) 0.0165(8) 0.0008(8) -0.0033(7) -0.0010(7)
C4 0.0225(8) 0.0282(9) 0.0242(9) 0.0054(9) -0.0019(8) -0.0042(8)
C5 0.0279(9) 0.0258(9) 0.0219(9) 0.0053(8) 0.0003(8) -0.0040(8)
C6 0.0295(10) 0.0244(9) 0.0274(10) 0.0045(8) -0.0051(9) 0.0012(8)
C7 0.0172(7) 0.0204(7) 0.0169(8) 0.0012(7) 0.0006(8) -0.0009(7)
C8 0.0201(7) 0.0249(8) 0.0135(7) -0.0021(7) -0.0008(8) -0.0011(8)
C9 0.0180(7) 0.0226(8) 0.0189(8) -0.0043(7) -0.0008(8) 0.0007(7)
C10 0.0154(7) 0.0204(7) 0.0216(8) 0.0018(7) 0.0007(8) -0.0003(7)
C11 0.0214(8) 0.0253(9) 0.0138(8) 0.0026(6) 0.0005(8) 0.0019(8)
C12 0.0228(8) 0.0230(8) 0.0152(8) -0.0022(7) -0.0006(9) 0.0001(7)
N1 0.0250(7) 0.0247(7) 0.0143(7) 0.0020(7) -0.0045(6) -0.0005(6)
N2 0.0195(7) 0.0227(7) 0.0280(8) 0.0030(6) 0.0002(7) 0.0004(7)
O1 0.0294(6) 0.0210(6) 0.0146(6) 0.0021(5) -0.0049(6) -0.0020(5)
O2 0.0403(8) 0.0302(7) 0.0285(7) 0.0106(6) 0.0077(7) 0.0059(7)
O3 0.0408(8) 0.0224(6) 0.0392(8) -0.0030(6) -0.0090(7) -0.0027(7)
O5 0.0352(8) 0.0290(6) 0.0150(6) 0.0011(6) 0.0009(6) -0.0009(6)
O6 0.0222(6) 0.0274(6) 0.0292(8) 0.0056(6) -0.0040(6) 0.0012(5)

loop_
_atom_type_symbol
_atom_type_description
_atom_type_scat_dispersion_real
_atom_type_scat_dispersion_imag
_atom_type_scat_source
C C 0.0181 0.0091 'International Tables Vol C Tables 4.2.6.8 and 6.1.1.4'
H H 0.0000 0.0000 'International Tables Vol C Tables 4.2.6.8 and 6.1.1.4'
N N 0.0311 0.0180 'International Tables Vol C Tables 4.2.6.8 and 6.1.1.4'
O O 0.0492 0.0322 'International Tables Vol C Tables 4.2.6.8 and 6.1.1.4'

loop_
_geom_angle_atom_site_label_1
_geom_angle_atom_site_label_2
_geom_angle_atom_site_label_3
_geom_angle
O5 C1 O6 106.24(14)
O5 C1 C2 109.01(15)
O6 C1 C2 108.12(15)
O5 C1 H1 111.1
O6 C1 H1 111.1
C2 C1 H1 111.1
N1 C2 C3 129.07(16)
N1 C2 C1 115.47(16)
C3 C2 C1 115.44(15)
C2 C3 C4 110.64(15)
C2 C3 H3A 109.5
C4 C3 H3A 109.5
C2 C3 H3B 109.5
C4 C3 H3B 109.5
H3A C3 H3B 108.1
C5 C4 C3 111.50(15)
C5 C4 H4A 109.3
C3 C4 H4A 109.3
C5 C4 H4B 109.3
C3 C4 H4B 109.3
H4A C4 H4B 108.0
O5 C5 C4 108.53(15)
O5 C5 C6 100.96(15)
C4 C5 C6 113.96(17)
O5 C5 H5 111.0
C4 C5 H5 111.0
C6 C5 H5 111.0
O6 C6 C5 103.90(14)
O6 C6 H6A 111.0
C5 C6 H6A 111.0
O6 C6 H6B 111.0
C5 C6 H6B 111.0
H6A C6 H6B 109.0
O1 C7 C8 123.31(15)
O1 C7 C12 114.99(15)
C8 C7 C12 121.66(16)
C9 C8 C7 118.89(16)
C9 C8 H8 120.6
C7 C8 H8 120.6
C8 C9 C10 119.06(16)
C8 C9 H9 120.5
C10 C9 H9 120.5
C11 C10 C9 122.27(16)
C11 C10 N2 119.17(15)
C9 C10 N2 118.56(16)
C12 C11 C10 118.84(15)
C12 C11 H11 120.6
C10 C11 H11 120.6
C11 C12 C7 119.28(16)
C11 C12 H12 120.4
C7 C12 H12 120.4
C2 N1 O1 109.71(14)
O3 N2 O2 122.86(16)
O3 N2 C10 118.76(15)
O2 N2 C10 118.38(15)
C7 O1 N1 112.47(13)
C1 O5 C5 101.78(14)
C1 O6 C6 106.42(14)

loop_
_geom_bond_atom_site_label_1
_geom_bond_atom_site_label_2
_geom_bond_distance
C1 O5 1.404(2)
C1 O6 1.425(2)
C1 C2 1.513(2)
C1 H1 1.0000
C2 N1 1.274(2)
C2 C3 1.500(3)
C3 C4 1.539(2)
C3 H3A 0.9900
C3 H3B 0.9900
C4 C5 1.520(3)
C4 H4A 0.9900
C4 H4B 0.9900
C5 O5 1.455(2)
C5 C6 1.526(3)
C5 H5 1.0000
C6 O6 1.445(2)
C6 H6A 0.9900
C6 H6B 0.9900
C7 O1 1.372(2)
C7 C8 1.390(2)
C7 C12 1.394(2)
C8 C9 1.382(2)
C8 H8 0.9500
C9 C10 1.388(2)
C9 H9 0.9500
C10 C11 1.383(2)
C10 N2 1.457(2)
C11 C12 1.380(2)
C11 H11 0.9500
C12 H12 0.9500
N1 O1 1.4367(19)
N2 O3 1.231(2)
N2 O2 1.237(2)

loop_
_geom_torsion_atom_site_label_1
_geom_torsion_atom_site_label_2
_geom_torsion_atom_site_label_3
_geom_torsion_atom_site_label_4
_geom_torsion
O5 C1 C2 N1 125.86(17)
O6 C1 C2 N1 -119.06(18)
O5 C1 C2 C3 -55.7(2)
O6 C1 C2 C3 59.4(2)
N1 C2 C3 C4 -146.31(19)
C1 C2 C3 C4 35.5(2)
C2 C3 C4 C5 -37.2(2)
C3 C4 C5 O5 59.2(2)
C3 C4 C5 C6 -52.5(2)
O5 C5 C6 O6 -28.91(19)
C4 C5 C6 O6 87.22(18)
O1 C7 C8 C9 -177.23(17)
C12 C7 C8 C9 0.0(3)
C7 C8 C9 C10 0.0(3)
C8 C9 C10 C11 -0.3(3)
C8 C9 C10 N2 -179.70(17)
C9 C10 C11 C12 0.7(3)
N2 C10 C11 C12 -179.92(17)
C10 C11 C12 C7 -0.7(3)
O1 C7 C12 C11 177.83(17)
C8 C7 C12 C11 0.4(3)
C3 C2 N1 O1 -3.0(3)
C1 C2 N1 O1 175.15(15)
C11 C10 N2 O3 -177.51(18)
C9 C10 N2 O3 1.9(3)
C11 C10 N2 O2 3.0(3)
C9 C10 N2 O2 -177.54(17)
C8 C7 O1 N1 -26.0(2)
C12 C7 O1 N1 156.65(15)
C2 N1 O1 C7 170.26(16)
O6 C1 O5 C5 -43.33(16)
C2 C1 O5 C5 72.96(17)
C4 C5 O5 C1 -76.46(17)
C6 C5 O5 C1 43.62(17)
O5 C1 O6 C6 24.40(18)
C2 C1 O6 C6 -92.49(18)
C5 C6 O6 C1 3.69(19)
